data_7108529
loop_
_publ_author_name
'Xin He'
'Cai-Yan Gao'
'Liang Zhao'
'Mei-Xiang Wang'

_publ_section_title
;
 Designed synthesis of a metal cluster-pillared coordination cage
;
_journal_name_full Chem.Commun.
_journal_page_first 10877
_journal_paper_doi 10.1039/c2cc36250c
_journal_volume 48
_journal_year 2012
_chemical_formula_sum 'C129 H129 Ag9 F18 N36 O24 S6'
_chemical_formula_weight 4072.87
_chemical_name_systematic
;
?
;
_space_group_IT_number 176
_symmetry_cell_setting hexagonal
_symmetry_space_group_name_Hall '-P 6c'
_symmetry_space_group_name_H-M 'P 63/m'
_atom_sites_solution_hydrogens geom
_atom_sites_solution_primary direct
_atom_sites_solution_secondary difmap
_audit_creation_method SHELXL-97
_cell_angle_alpha 90.00
_cell_angle_beta 90.00
_cell_angle_gamma 120.00
_cell_formula_units_Z 2
_cell_length_a 24.592(4)
_cell_length_b 24.592(4)
_cell_length_c 18.919(4)
_cell_measurement_reflns_used 24841
_cell_measurement_temperature 173(2)
_cell_measurement_theta_max 25.3463
_cell_measurement_theta_min 1.4394
_cell_volume 9909(3)
_computing_cell_refinement 'CrystalClear (Rigaku Inc., 2008)'
_computing_data_collection 'CrystalClear (Rigaku Inc., 2008)'
_computing_data_reduction 'CrystalClear (Rigaku Inc., 2008)'
_computing_molecular_graphics
;
Mercury: visualization and analysis of crystal structures, C. F. Macrae,
P. R. Edgington, P. McCabe, E. Pidcock, G. P. Shields, R. Taylor,
M. Towler and J. van de Streek, J. Appl. Cryst., 39, 453-457, 2006.
;
_computing_publication_material 'SHELX-97 (Sheldrick, 1997)'
_computing_structure_refinement 'SHELX-97 (Sheldrick, 1997)'
_computing_structure_solution 'SHELX-97 (Sheldrick, 1997)'
_diffrn_ambient_temperature 173(2)
_diffrn_measured_fraction_theta_full 0.999
_diffrn_measured_fraction_theta_max 0.999
_diffrn_measurement_device_type 'MM007HF + CCD (Saturn724+)'
_diffrn_measurement_method '\w scans at fixed \c = 45\%'
_diffrn_radiation_monochromator Confocal
_diffrn_radiation_source 'Rotating Anode'
_diffrn_radiation_type MoK\a
_diffrn_radiation_wavelength 0.71073
_diffrn_reflns_av_R_equivalents 0.0864
_diffrn_reflns_av_sigmaI/netI 0.0386
_diffrn_reflns_limit_h_max 28
_diffrn_reflns_limit_h_min -26
_diffrn_reflns_limit_k_max 29
_diffrn_reflns_limit_k_min -29
_diffrn_reflns_limit_l_max 22
_diffrn_reflns_limit_l_min -19
_diffrn_reflns_number 62907
_diffrn_reflns_theta_full 25.00
_diffrn_reflns_theta_max 25.00
_diffrn_reflns_theta_min 2.53
_exptl_absorpt_coefficient_mu 1.009
_exptl_absorpt_correction_T_max 1.0000
_exptl_absorpt_correction_T_min 0.4152
_exptl_absorpt_correction_type multi-scan
_exptl_absorpt_process_details 'CrystalClear (Rigaku Inc., 2008)'
_exptl_crystal_colour yellow
_exptl_crystal_density_diffrn 1.365
_exptl_crystal_density_method 'not measured'
_exptl_crystal_description block
_exptl_crystal_F_000 4056
_exptl_crystal_size_max 0.32
_exptl_crystal_size_mid 0.30
_exptl_crystal_size_min 0.29
_refine_diff_density_max 1.195
_refine_diff_density_min -0.554
_refine_diff_density_rms 0.143
_refine_ls_extinction_method none
_refine_ls_goodness_of_fit_ref 1.089
_refine_ls_hydrogen_treatment constr
_refine_ls_matrix_type full
_refine_ls_number_parameters 310
_refine_ls_number_reflns 6023
_refine_ls_number_restraints 13
_refine_ls_restrained_S_all 1.089
_refine_ls_R_factor_all 0.1163
_refine_ls_R_factor_gt 0.0935
_refine_ls_shift/su_max 0.000
_refine_ls_shift/su_mean 0.000
_refine_ls_structure_factor_coef Fsqd
_refine_ls_weighting_details 'calc w=1/[\s^2^(Fo^2^)+(0.1921P)^2^+2.5619P] where P=(Fo^2^+2Fc^2^)/3'
_refine_ls_weighting_scheme calc
_refine_ls_wR_factor_gt 0.2725
_refine_ls_wR_factor_ref 0.2928
_reflns_number_gt 4700
_reflns_number_total 6023
_reflns_threshold_expression >2sigma(I)
_cod_data_source_file c2cc36250c.txt
_cod_data_source_block Complex1
_cod_original_cell_volume 9908(3)
_cod_original_sg_symbol_H-M P6(3)/m
_cod_database_code 7108529

loop_
_symmetry_equiv_pos_as_xyz
'x, y, z'
'-y, x-y, z'
'-x+y, -x, z'
'-x, -y, z+1/2'
'y, -x+y, z+1/2'
'x-y, x, z+1/2'
'-x, -y, -z'
'y, -x+y, -z'
'x-y, x, -z'
'x, y, -z-1/2'
'-y, x-y, -z-1/2'
'-x+y, -x, -z-1/2'

loop_
_atom_site_label
_atom_site_type_symbol
_atom_site_fract_x
_atom_site_fract_y
_atom_site_fract_z
_atom_site_U_iso_or_equiv
_atom_site_adp_type
_atom_site_occupancy
_atom_site_symmetry_multiplicity
_atom_site_calc_flag
_atom_site_refinement_flags
_atom_site_disorder_assembly
_atom_site_disorder_group
Ag1 Ag 0.06434(3) 0.59237(4) 0.7500 0.0771(4) Uani 1 2 d S . .
Ag2 Ag 0.1216(5) 0.5072(6) 0.6743(9) 0.073(4) Uani 0.069(8) 1 d PU . 1
Ag2' Ag 0.14463(17) 0.53268(17) 0.66095(8) 0.1136(10) Uani 0.931(8) 1 d P . 2
N1 N -0.0096(3) 0.6158(4) 0.7500 0.072(2) Uani 1 2 d S . .
N2 N -0.0049(3) 0.6173(3) 0.6275(3) 0.0880(17) Uani 1 1 d . . .
N3 N 0.0524(3) 0.5789(3) 0.5692(3) 0.0781(16) Uani 1 1 d . . .
N4 N 0.1095(3) 0.5433(3) 0.5068(3) 0.0795(16) Uani 1 1 d . . .
N5 N 0.1585(3) 0.4928(2) 0.5643(3) 0.0698(13) Uani 1 1 d . . .
N6 N 0.2089(3) 0.4472(3) 0.6261(3) 0.0813(16) Uani 1 1 d . . .
N7 N 0.2054(4) 0.4472(3) 0.7500 0.0638(17) Uani 1 2 d S . .
C1 C -0.0875(7) 0.6652(7) 0.7500 0.116(4) Uani 1 2 d S . .
H1A H -0.1103 0.6860 0.7500 0.139 Uiso 1 2 calc SR . .
C2 C -0.0712(4) 0.6503(4) 0.6863(5) 0.100(2) Uani 1 1 d . . .
H2A H -0.0883 0.6537 0.6438 0.120 Uiso 1 1 calc R . .
C3 C -0.0280(3) 0.6300(4) 0.6890(4) 0.0799(19) Uani 1 1 d . . .
C4 C 0.0022(4) 0.6573(5) 0.5645(5) 0.105(3) Uani 1 1 d . . .
H4A H 0.0215 0.6471 0.5266 0.157 Uiso 1 1 calc R . .
H4B H 0.0280 0.7008 0.5768 0.157 Uiso 1 1 calc R . .
H4C H -0.0384 0.6495 0.5498 0.157 Uiso 1 1 calc R . .
C5 C 0.0074(3) 0.5670(4) 0.6172(3) 0.0733(17) Uani 1 1 d . . .
C6 C -0.0277(4) 0.5109(4) 0.6527(4) 0.083(2) Uani 1 1 d . . .
H6A H -0.0587 0.5054 0.6848 0.099 Uiso 1 1 calc R . .
C7 C -0.0148(3) 0.4628(3) 0.6385(3) 0.0732(17) Uani 1 1 d . . .
H7A H -0.0366 0.4247 0.6622 0.088 Uiso 1 1 calc R . .
C8 C 0.0300(3) 0.4715(3) 0.5895(3) 0.0674(15) Uani 1 1 d . . .
H8A H 0.0375 0.4391 0.5780 0.081 Uiso 1 1 calc R A 1
C9 C 0.0643(3) 0.5306(3) 0.5573(3) 0.0691(17) Uani 1 1 d . . .
C10 C 0.1412(3) 0.6034(3) 0.4704(4) 0.0780(18) Uani 1 1 d . . .
H10A H 0.1163 0.6234 0.4740 0.117 Uiso 1 1 calc R . .
H10B H 0.1467 0.5969 0.4216 0.117 Uiso 1 1 calc R . .
H10C H 0.1815 0.6297 0.4918 0.117 Uiso 1 1 calc R . .
C11 C 0.1405(3) 0.5066(3) 0.5032(4) 0.0679(16) Uani 1 1 d . . .
C12 C 0.1568(3) 0.4937(4) 0.4385(4) 0.091(2) Uani 1 1 d . . .
H12A H 0.1456 0.5061 0.3972 0.109 Uiso 1 1 calc R . .
C13 C 0.1898(4) 0.4622(4) 0.4353(4) 0.091(2) Uani 1 1 d . . .
H13A H 0.2010 0.4527 0.3920 0.109 Uiso 1 1 calc R . .
C14 C 0.2061(4) 0.4448(4) 0.4984(5) 0.094(2) Uani 1 1 d . . .
H14A H 0.2281 0.4231 0.4979 0.113 Uiso 1 1 calc R . .
C15 C 0.1887(3) 0.4606(3) 0.5638(3) 0.0736(18) Uani 1 1 d . . .
C16 C 0.2714(4) 0.4528(5) 0.6303(5) 0.104(3) Uani 1 1 d . . .
H16A H 0.2913 0.4644 0.5848 0.157 Uiso 1 1 calc R . .
H16B H 0.2668 0.4132 0.6444 0.157 Uiso 1 1 calc R . .
H16C H 0.2966 0.4843 0.6644 0.157 Uiso 1 1 calc R . .
C17 C 0.1728(3) 0.4313(3) 0.6892(4) 0.0758(17) Uani 1 1 d . . .
C18 C 0.1071(3) 0.3998(3) 0.6865(4) 0.0793(19) Uani 1 1 d . . .
H18A H 0.0855 0.3886 0.6438 0.095 Uiso 1 1 calc R . 1
C19 C 0.0766(5) 0.3862(4) 0.7500 0.085(3) Uani 1 2 d S . .
H19A H 0.0330 0.3669 0.7500 0.101 Uiso 1 2 calc SR . .
C20 C 0.1459(4) 0.5893(4) 0.7500 0.0722(17) Uani 1 2 d S . .
C21 C 0.2012(4) 0.6036(4) 0.7500 0.0722(17) Uani 1 2 d S . .
C22 C 0.2693(4) 0.6356(4) 0.7500 0.111(5) Uani 1 2 d S . .
C23 C 0.2978(6) 0.6018(4) 0.7500 0.129(6) Uani 1 2 d S . .
H23A H 0.2747 0.5582 0.7500 0.154 Uiso 1 2 calc SR . .
S1 S 0.3333 0.6667 0.5702(4) 0.1436(19) Uani 1 3 d SD . .
O1 O 0.2680(3) 0.6419(4) 0.5861(6) 0.183(4) Uani 1 1 d . . .
C24 C 0.3333 0.6667 0.4795(6) 0.1413(13) Uani 1 3 d SDU . .
F1 F 0.3006(3) 0.6119(3) 0.4463(5) 0.170(3) Uani 1 1 d . . .
O2 O -0.1615(7) 0.4858(10) 0.7500 0.207(7) Uani 1 2 d S . .
C25 C -0.2040(18) 0.4161(15) 0.7500 0.38(3) Uani 1 2 d S . .
O1W O 0.1894(14) 0.2875(12) 0.7500 0.348(14) Uani 1 2 d S . .

loop_
_atom_site_aniso_label
_atom_site_aniso_U_11
_atom_site_aniso_U_22
_atom_site_aniso_U_33
_atom_site_aniso_U_23
_atom_site_aniso_U_13
_atom_site_aniso_U_12
Ag1 0.0568(5) 0.1120(7) 0.0642(5) 0.000 0.000 0.0434(4)
Ag2 0.072(4) 0.073(4) 0.072(4) 0.0001(10) -0.0007(10) 0.036(2)
Ag2' 0.173(2) 0.163(2) 0.0608(7) -0.0335(7) -0.0370(7) 0.1263(19)
N1 0.044(4) 0.088(5) 0.080(5) 0.000 0.000 0.031(4)
N2 0.079(4) 0.103(4) 0.068(4) 0.001(3) -0.016(3) 0.035(3)
N3 0.071(3) 0.103(4) 0.059(3) -0.003(3) -0.012(3) 0.042(3)
N4 0.071(3) 0.113(4) 0.046(3) 0.010(3) 0.000(2) 0.040(3)
N5 0.078(3) 0.070(3) 0.053(3) -0.010(2) 0.001(2) 0.031(3)
N6 0.081(4) 0.092(4) 0.061(3) -0.005(3) 0.003(3) 0.035(3)
N7 0.085(5) 0.062(4) 0.049(4) 0.000 0.000 0.041(4)
C1 0.120(10) 0.157(13) 0.102(10) 0.000 0.000 0.093(10)
C2 0.078(5) 0.122(7) 0.102(6) 0.009(5) 0.006(4) 0.052(5)
C3 0.087(5) 0.115(6) 0.057(4) 0.001(4) -0.009(3) 0.065(5)
C4 0.094(5) 0.130(7) 0.091(6) 0.015(5) -0.005(4) 0.057(5)
C5 0.067(4) 0.096(5) 0.057(4) -0.012(3) -0.006(3) 0.040(4)
C6 0.087(5) 0.089(5) 0.064(4) -0.005(4) -0.014(3) 0.038(4)
C7 0.092(5) 0.064(4) 0.047(3) 0.002(3) -0.010(3) 0.026(3)
C8 0.071(4) 0.074(4) 0.050(3) 0.004(3) 0.005(3) 0.031(3)
C9 0.059(3) 0.109(5) 0.031(3) 0.003(3) -0.020(2) 0.036(3)
C10 0.073(4) 0.097(5) 0.061(4) 0.018(3) 0.000(3) 0.040(4)
C11 0.052(3) 0.082(4) 0.059(4) -0.002(3) -0.008(3) 0.025(3)
C12 0.060(4) 0.129(6) 0.067(5) 0.000(4) -0.005(3) 0.035(4)
C13 0.082(5) 0.120(6) 0.064(4) 0.002(4) -0.002(4) 0.045(5)
C14 0.096(5) 0.103(6) 0.097(6) -0.008(5) 0.003(4) 0.060(5)
C15 0.087(4) 0.090(4) 0.028(3) -0.011(3) 0.002(3) 0.033(4)
C16 0.092(5) 0.152(8) 0.076(5) -0.009(5) -0.023(4) 0.067(5)
C17 0.083(4) 0.063(4) 0.079(5) 0.004(3) 0.012(4) 0.034(3)
C18 0.074(4) 0.087(5) 0.057(4) -0.013(3) -0.009(3) 0.025(4)
C19 0.088(7) 0.055(5) 0.074(6) 0.000 0.000 0.009(5)
C20 0.070(4) 0.069(4) 0.096(5) 0.000 0.000 0.048(3)
C21 0.070(4) 0.069(4) 0.096(5) 0.000 0.000 0.048(3)
C22 0.055(5) 0.043(5) 0.222(16) 0.000 0.000 0.015(4)
C23 0.093(8) 0.034(5) 0.256(19) 0.000 0.000 0.029(5)
S1 0.122(2) 0.122(2) 0.187(6) 0.000 0.000 0.0609(11)
O1 0.092(5) 0.170(7) 0.255(11) 0.074(7) 0.015(6) 0.042(5)
C24 0.1411(12) 0.1411(12) 0.1416(17) 0.000 0.000 0.0706(6)
F1 0.144(5) 0.132(5) 0.230(8) -0.053(5) -0.060(5) 0.065(4)
O2 0.164(11) 0.33(2) 0.063(6) 0.000 0.000 0.079(13)
C25 0.43(5) 0.26(3) 0.053(9) 0.000 0.000 -0.13(3)
O1W 0.35(3) 0.26(2) 0.45(4) 0.000 0.000 0.17(2)

loop_
_atom_type_symbol
_atom_type_description
_atom_type_scat_dispersion_real
_atom_type_scat_dispersion_imag
_atom_type_scat_source
C C 0.0033 0.0016 'International Tables Vol C Tables 4.2.6.8 and 6.1.1.4'
H H 0.0000 0.0000 'International Tables Vol C Tables 4.2.6.8 and 6.1.1.4'
N N 0.0061 0.0033 'International Tables Vol C Tables 4.2.6.8 and 6.1.1.4'
O O 0.0106 0.0060 'International Tables Vol C Tables 4.2.6.8 and 6.1.1.4'
F F 0.0171 0.0103 'International Tables Vol C Tables 4.2.6.8 and 6.1.1.4'
S S 0.1246 0.1234 'International Tables Vol C Tables 4.2.6.8 and 6.1.1.4'
Ag Ag -0.8971 1.1015 'International Tables Vol C Tables 4.2.6.8 and 6.1.1.4'

loop_
_geom_angle_atom_site_label_1
_geom_angle_atom_site_label_2
_geom_angle_atom_site_label_3
_geom_angle
_geom_angle_site_symmetry_1
_geom_angle_site_symmetry_3
C20 Ag1 N1 168.5(3) . .
C20 Ag1 Ag2 41.9(3) . 10_557
N1 Ag1 Ag2 146.3(3) . 10_557
C20 Ag1 Ag2 41.9(3) . .
N1 Ag1 Ag2 146.4(3) . .
Ag2 Ag1 Ag2 50.3(6) 10_557 .
C20 Ag2 N5 136.8(6) . .
C20 Ag2 C18 135.2(8) . .
N5 Ag2 C18 77.6(5) . .
C20 Ag2 C8 119.6(6) . .
N5 Ag2 C8 74.5(5) . .
C18 Ag2 C8 93.5(5) . .
C20 Ag2 C21 27.8(3) . .
N5 Ag2 C21 116.6(5) . .
C18 Ag2 C21 123.6(7) . .
C8 Ag2 C21 142.3(7) . .
C20 Ag2 Ag2 51.4(4) . 10_557
N5 Ag2 Ag2 151.5(4) . 10_557
C18 Ag2 Ag2 84.7(4) . 10_557
C8 Ag2 Ag2 129.2(4) . 10_557
C21 Ag2 Ag2 56.8(4) . 10_557
C20 Ag2 Ag1 36.4(3) . .
N5 Ag2 Ag1 141.0(7) . .
C18 Ag2 Ag1 137.4(6) . .
C8 Ag2 Ag1 84.8(4) . .
C21 Ag2 Ag1 63.9(3) . .
Ag2 Ag2 Ag1 64.9(3) 10_557 .
C20 Ag2' N5 169.0(4) . .
C20 Ag2' C21 31.3(3) . .
N5 Ag2' C21 141.0(3) . .
C20 Ag2' Ag2' 39.28(18) . 10_557
N5 Ag2' Ag2' 146.96(16) . 10_557
C21 Ag2' Ag2' 43.45(19) . 10_557
C3 N1 C3 117.8(8) 10_557 .
C3 N1 Ag1 120.3(4) 10_557 .
C3 N1 Ag1 120.3(4) . .
C3 N2 C5 126.5(6) . .
C3 N2 C4 116.3(7) . .
C5 N2 C4 117.0(7) . .
C5 N3 C9 115.4(6) . .
C9 N4 C11 120.6(6) . .
C9 N4 C10 121.3(6) . .
C11 N4 C10 115.5(5) . .
C15 N5 C11 119.8(5) . .
C15 N5 Ag2' 122.3(4) . .
C11 N5 Ag2' 117.6(5) . .
C15 N5 Ag2 117.8(6) . .
C11 N5 Ag2 121.3(6) . .
Ag2' N5 Ag2 15.8(3) . .
C15 N6 C17 122.3(6) . .
C15 N6 C16 120.3(6) . .
C17 N6 C16 117.3(6) . .
C17 N7 C17 117.7(8) 10_557 .
C2 C1 C2 122.2(13) 10_557 .
C1 C2 C3 116.3(9) . .
N1 C3 C2 122.9(7) . .
N1 C3 N2 115.4(6) . .
C2 C3 N2 121.5(7) . .
N3 C5 C6 125.6(7) . .
N3 C5 N2 114.3(7) . .
C6 C5 N2 120.1(7) . .
C5 C6 C7 117.3(7) . .
C8 C7 C6 120.1(7) . .
C7 C8 C9 118.4(6) . .
C7 C8 Ag2 97.6(5) . .
C9 C8 Ag2 87.0(5) . .
N3 C9 N4 114.5(6) . .
N3 C9 C8 123.1(6) . .
N4 C9 C8 122.3(7) . .
N5 C11 C12 122.5(7) . .
N5 C11 N4 117.5(6) . .
C12 C11 N4 119.5(6) . .
C11 C12 C13 119.5(7) . .
C12 C13 C14 118.5(8) . .
C13 C14 C15 119.2(7) . .
N5 C15 N6 120.6(5) . .
N5 C15 C14 120.2(6) . .
N6 C15 C14 119.0(7) . .
N7 C17 C18 123.3(7) . .
N7 C17 N6 116.0(6) . .
C18 C17 N6 120.7(7) . .
C19 C18 C17 116.4(7) . .
C19 C18 Ag2 96.3(7) . .
C17 C18 Ag2 84.4(5) . .
C18 C19 C18 123.0(10) 10_557 .
C21 C20 Ag1 163.8(8) . .
C21 C20 Ag2' 80.9(4) . .
Ag1 C20 Ag2' 108.9(3) . .
C21 C20 Ag2' 80.9(4) . 10_557
Ag1 C20 Ag2' 108.9(3) . 10_557
Ag2' C20 Ag2' 101.4(4) . 10_557
C21 C20 Ag2 90.9(6) . .
Ag1 C20 Ag2 101.7(5) . .
Ag2' C20 Ag2 16.4(3) . .
Ag2' C20 Ag2 90.3(6) 10_557 .
C21 C20 Ag2 90.9(6) . 10_557
Ag1 C20 Ag2 101.7(5) . 10_557
Ag2' C20 Ag2 90.3(6) . 10_557
Ag2' C20 Ag2 16.4(3) 10_557 10_557
Ag2 C20 Ag2 77.1(9) . 10_557
C20 C21 C22 166.3(9) . .
C20 C21 Ag2' 67.8(4) . .
C22 C21 Ag2' 120.2(4) . .
C20 C21 Ag2' 67.8(4) . 10_557
C22 C21 Ag2' 120.2(4) . 10_557
Ag2' C21 Ag2' 93.1(4) . 10_557
C20 C21 Ag2 61.3(5) . .
C22 C21 Ag2 128.9(5) . .
Ag2' C21 Ag2 13.5(3) . .
Ag2' C21 Ag2 79.7(5) 10_557 .
C20 C21 Ag2 61.3(5) . 10_557
C22 C21 Ag2 128.9(5) . 10_557
Ag2' C21 Ag2 79.7(5) . 10_557
Ag2' C21 Ag2 13.5(3) 10_557 10_557
Ag2 C21 Ag2 66.3(8) . 10_557
C23 C22 C23 121.5(10) . 3_565
C23 C22 C21 119.2(9) . .
C23 C22 C21 119.3(9) 3_565 .
C22 C23 C22 118.5(10) . 2_665
O1 S1 O1 115.8(4) 3_565 .
O1 S1 O1 115.8(4) 3_565 2_665
O1 S1 O1 115.8(4) . 2_665
O1 S1 C24 102.1(5) 3_565 .
O1 S1 C24 102.1(5) . .
O1 S1 C24 102.1(5) 2_665 .
F1 C24 F1 99.6(8) . 3_565
F1 C24 F1 99.5(8) . 2_665
F1 C24 F1 99.6(8) 3_565 2_665
F1 C24 S1 118.2(6) . .
F1 C24 S1 118.2(6) 3_565 .
F1 C24 S1 118.2(6) 2_665 .

loop_
_geom_bond_atom_site_label_1
_geom_bond_atom_site_label_2
_geom_bond_distance
_geom_bond_site_symmetry_2
Ag1 C20 2.044(8) .
Ag1 N1 2.163(7) .
Ag1 Ag2 3.372(14) 10_557
Ag1 Ag2 3.372(14) .
Ag2 C20 2.298(15) .
Ag2 N5 2.366(16) .
Ag2 C18 2.494(17) .
Ag2 C8 2.537(16) .
Ag2 C21 2.619(15) .
Ag2 Ag2 2.86(3) 10_557
Ag2' C20 2.176(5) .
Ag2' N5 2.180(5) .
Ag2' C21 2.321(7) .
Ag2' Ag2' 3.370(3) 10_557
N1 C3 1.348(7) 10_557
N1 C3 1.348(7) .
N2 C3 1.395(9) .
N2 C5 1.427(10) .
N2 C4 1.499(10) .
N3 C5 1.345(9) .
N3 C9 1.376(9) .
N4 C9 1.378(8) .
N4 C11 1.444(9) .
N4 C10 1.454(9) .
N5 C15 1.331(9) .
N5 C11 1.343(8) .
N6 C15 1.380(9) .
N6 C17 1.422(9) .
N6 C16 1.476(9) .
N7 C17 1.344(8) 10_557
N7 C17 1.344(8) .
C1 C2 1.376(11) 10_557
C1 C2 1.376(11) .
C2 C3 1.383(11) .
C5 C6 1.382(11) .
C6 C7 1.396(10) .
C7 C8 1.371(9) .
C8 C9 1.403(9) .
C11 C12 1.374(11) .
C12 C13 1.376(12) .
C13 C14 1.394(11) .
C14 C15 1.424(10) .
C17 C18 1.399(10) .
C18 C19 1.367(9) .
C19 C18 1.367(9) 10_557
C20 C21 1.222(12) .
C20 Ag2' 2.176(5) 10_557
C20 Ag2 2.298(15) 10_557
C21 C22 1.453(13) .
C21 Ag2' 2.321(7) 10_557
C21 Ag2 2.619(15) 10_557
C22 C23 1.328(15) .
C22 C23 1.418(15) 3_565
C23 C22 1.418(15) 2_665
S1 O1 1.437(8) 3_565
S1 O1 1.437(8) .
S1 O1 1.437(7) 2_665
S1 C24 1.716(9) .
C24 F1 1.331(8) .
C24 F1 1.331(8) 3_565
C24 F1 1.331(8) 2_665
O2 C25 1.50(3) .

loop_
_platon_squeeze_void_nr
_platon_squeeze_void_average_x
_platon_squeeze_void_average_y
_platon_squeeze_void_average_z
_platon_squeeze_void_volume
_platon_squeeze_void_count_electrons
_platon_squeeze_void_content
1 0.000 0.000 -0.014 4031 2616 ' '
2 0.333 0.667 0.198 8 5 ' '
3 0.333 0.667 0.309 8 6 ' '
4 0.667 0.333 0.698 8 4 ' '
5 0.667 0.333 0.809 8 5 ' '
